data_4511842
loop_
_publ_author_name
'Maximo, Guilherme J.'
'Santos, Ricardo J. B. N.'
'Brand\~ao, Paula'
'Esperan\,ca, Jos\'e M. S. S.'
'Costa, Mariana C.'
'Meirelles, Antonio J. A.'
'Freire, Mara G.'
'Coutinho, Jo\~ao A. P.'

_publ_section_title
;
 Generating Ionic Liquids from Ionic Solids: An Investigation of the
 Melting Behavior of Binary Mixtures of Ionic Liquids
;
_journal_issue 9
_journal_name_full 'Crystal Growth &amp; Design'
_journal_page_first 4270
_journal_paper_doi 10.1021/cg500655s
_journal_volume 14
_journal_year 2014
_chemical_formula_sum 'C9 H20 F6 N P'
_chemical_formula_weight 287.23
_chemical_name_systematic
;
 ?
;
_space_group_crystal_system monoclinic
_space_group_IT_number 14
_space_group_name_Hall '-P 2ybc'
_space_group_name_H-M_alt 'P 1 21/c 1'
_symmetry_space_group_name_Hall '-P 2ybc'
_symmetry_space_group_name_H-M 'P 1 21/c 1'
_atom_sites_solution_hydrogens geom
_audit_creation_method SHELXL-2013
_cell_angle_alpha 90
_cell_angle_beta 109.466(2)
_cell_angle_gamma 90
_cell_formula_units_Z 8
_cell_length_a 14.4143(7)
_cell_length_b 14.2106(8)
_cell_length_c 13.4918(6)
_cell_measurement_reflns_used 229
_cell_measurement_temperature 180(2)
_cell_measurement_theta_max 26.17
_cell_measurement_theta_min 2.21
_cell_volume 2605.6(2)
_computing_cell_refinement 'Bruker Smart'
_computing_data_collection 'Bruker Smart'
_computing_data_reduction 'Bruker Saint'
_computing_molecular_graphics 'Platon(Spek, 2008)'
_computing_publication_material 'SHELXL-2013 (Sheldrick, 2013)'
_computing_structure_refinement 'SHELXL-2013 (Sheldrick, 2013)'
_computing_structure_solution 'SHELXS-2013 (Sheldrick, 2013)'
_diffrn_ambient_temperature 180(2)
_diffrn_measured_fraction_theta_full 0.999
_diffrn_measured_fraction_theta_max 0.997
_diffrn_measurement_device_type CCD
_diffrn_measurement_method 'omega and phi scans'
_diffrn_radiation_type MoK\a
_diffrn_radiation_wavelength 0.71073
_diffrn_reflns_av_R_equivalents 0.0654
_diffrn_reflns_av_unetI/netI 0.0892
_diffrn_reflns_Laue_measured_fraction_full 0.999
_diffrn_reflns_Laue_measured_fraction_max 0.997
_diffrn_reflns_limit_h_max 18
_diffrn_reflns_limit_h_min -19
_diffrn_reflns_limit_k_max 19
_diffrn_reflns_limit_k_min -16
_diffrn_reflns_limit_l_max 18
_diffrn_reflns_limit_l_min -18
_diffrn_reflns_number 19012
_diffrn_reflns_point_group_measured_fraction_full 0.999
_diffrn_reflns_point_group_measured_fraction_max 0.997
_diffrn_reflns_theta_full 25.242
_diffrn_reflns_theta_max 29.131
_diffrn_reflns_theta_min 1.498
_diffrn_source 'fine-focus sealed tube'
_exptl_absorpt_coefficient_mu 0.262
_exptl_absorpt_correction_type multi-scan
_exptl_crystal_colour colorless
_exptl_crystal_density_diffrn 1.464
_exptl_crystal_description plate
_exptl_crystal_F_000 1200
_exptl_crystal_size_max 0.180
_exptl_crystal_size_mid 0.100
_exptl_crystal_size_min 0.020
_exptl_transmission_factor_max 0.9948
_exptl_transmission_factor_min 0.9543
_refine_diff_density_max 0.426
_refine_diff_density_min -0.346
_refine_diff_density_rms 0.090
_refine_ls_extinction_coef 0.0032(8)
_refine_ls_extinction_expression Fc^*^=kFc[1+0.001xFc^2^\l^3^/sin(2\q)]^-1/4^
_refine_ls_extinction_method SHELXL
_refine_ls_goodness_of_fit_ref 0.983
_refine_ls_hydrogen_treatment constr
_refine_ls_matrix_type full
_refine_ls_number_parameters 312
_refine_ls_number_reflns 7003
_refine_ls_number_restraints 0
_refine_ls_restrained_S_all 0.983
_refine_ls_R_factor_all 0.1133
_refine_ls_R_factor_gt 0.0570
_refine_ls_shift/su_max 0.001
_refine_ls_shift/su_mean 0.000
_refine_ls_structure_factor_coef Fsqd
_refine_ls_weighting_details 'w=1/[\s^2^(Fo^2^)+(0.0874P)^2^] where P=(Fo^2^+2Fc^2^)/3'
_refine_ls_weighting_scheme calc
_refine_ls_wR_factor_gt 0.1380
_refine_ls_wR_factor_ref 0.1755
_reflns_Friedel_coverage 0.000
_reflns_number_gt 4053
_reflns_number_total 7003
_reflns_threshold_expression 'I > 2\s(I)'
_cod_data_source_file cg500655s_si_002.cif
_cod_data_source_block c3mpip_pf6
_cod_depositor_comments 'Adding full bibliography for 4511841--4511843.cif.'
_cod_database_code 4511842
_shelx_space_group_comment
;
The symmetry employed for this shelxl refinement is uniquely defined
by the following loop, which should always be used as a source of
symmetry information in preference to the above space-group names.
They are only intended as comments.
;
_shelx_estimated_absorpt_t_min 0.954
_shelx_estimated_absorpt_t_max 0.995
_shelxl_version_number 2013-4

loop_
_space_group_symop_operation_xyz
'x, y, z'
'-x, y+1/2, -z+1/2'
'-x, -y, -z'
'x, -y-1/2, z-1/2'

loop_
_atom_site_label
_atom_site_type_symbol
_atom_site_fract_x
_atom_site_fract_y
_atom_site_fract_z
_atom_site_U_iso_or_equiv
_atom_site_adp_type
_atom_site_occupancy
_atom_site_site_symmetry_order
_atom_site_calc_flag
_atom_site_refinement_flags_posn
_atom_site_refinement_flags_adp
N1A N 0.48791(15) 1.00673(16) 0.74866(15) 0.0270(5) Uani 1 1 d . .
C2A C 0.5550(2) 0.9563(2) 0.7007(2) 0.0340(6) Uani 1 1 d . .
H2A1 H 0.5991 1.0028 0.6846 0.041 Uiso 1 1 calc R U
H2A2 H 0.5146 0.9270 0.6336 0.041 Uiso 1 1 calc R U
C3A C 0.6169(2) 0.8810(3) 0.7718(2) 0.0447(8) Uani 1 1 d . .
H3A1 H 0.6615 0.8525 0.7380 0.054 Uiso 1 1 calc R U
H3A2 H 0.5735 0.8308 0.7823 0.054 Uiso 1 1 calc R U
C4A C 0.6773(2) 0.9221(3) 0.8777(3) 0.0550(10) Uani 1 1 d . .
H4A1 H 0.7135 0.8710 0.9246 0.066 Uiso 1 1 calc R U
H4A2 H 0.7261 0.9670 0.8681 0.066 Uiso 1 1 calc R U
C5A C 0.6119(3) 0.9720(3) 0.9277(2) 0.0548(10) Uani 1 1 d . .
H5A1 H 0.6531 1.0025 0.9937 0.066 Uiso 1 1 calc R U
H5A2 H 0.5689 0.9255 0.9457 0.066 Uiso 1 1 calc R U
C6A C 0.5489(2) 1.0457(2) 0.8548(2) 0.0445(8) Uani 1 1 d . .
H6A1 H 0.5044 1.0742 0.8887 0.053 Uiso 1 1 calc R U
H6A2 H 0.5921 1.0962 0.8444 0.053 Uiso 1 1 calc R U
C7A C 0.4107(2) 0.9409(2) 0.7598(2) 0.0389(7) Uani 1 1 d . .
H7A1 H 0.3789 0.9087 0.6928 0.047 Uiso 1 1 calc R U
H7A2 H 0.3614 0.9766 0.7796 0.047 Uiso 1 1 calc R U
H7A3 H 0.4414 0.8942 0.8144 0.047 Uiso 1 1 calc R U
C8A C 0.4392(2) 1.0904(2) 0.6814(2) 0.0314(6) Uani 1 1 d . .
H8A1 H 0.4916 1.1335 0.6768 0.038 Uiso 1 1 calc R U
H8A2 H 0.4003 1.1246 0.7181 0.038 Uiso 1 1 calc R U
C9A C 0.3718(2) 1.0688(2) 0.5699(2) 0.0375(7) Uani 1 1 d . .
H9A1 H 0.4097 1.0374 0.5301 0.045 Uiso 1 1 calc R U
H9A2 H 0.3184 1.0260 0.5721 0.045 Uiso 1 1 calc R U
C10A C 0.3284(2) 1.1603(3) 0.5162(3) 0.0496(9) Uani 1 1 d . .
H10A H 0.2881 1.1893 0.5538 0.060 Uiso 1 1 calc R U
H10B H 0.2873 1.1474 0.4434 0.060 Uiso 1 1 calc R U
H10C H 0.3817 1.2033 0.5166 0.060 Uiso 1 1 calc R U
N1B N -0.06291(14) 1.29670(16) 0.88869(15) 0.0238(5) Uani 1 1 d . .
C2B C -0.1162(2) 1.2168(2) 0.8196(2) 0.0326(6) Uani 1 1 d . .
H2B1 H -0.0686 1.1806 0.7962 0.039 Uiso 1 1 calc R U
H2B2 H -0.1663 1.2431 0.7562 0.039 Uiso 1 1 calc R U
C3B C -0.1662(2) 1.1509(2) 0.8737(2) 0.0390(7) Uani 1 1 d . .
H3B1 H -0.1971 1.0985 0.8257 0.047 Uiso 1 1 calc R U
H3B2 H -0.2188 1.1851 0.8907 0.047 Uiso 1 1 calc R U
C4B C -0.0935(3) 1.1115(2) 0.9736(3) 0.0497(8) Uani 1 1 d . .
H4B1 H -0.0449 1.0712 0.9563 0.060 Uiso 1 1 calc R U
H4B2 H -0.1285 1.0723 1.0105 0.060 Uiso 1 1 calc R U
C5B C -0.0409(2) 1.1916(3) 1.0443(2) 0.0488(9) Uani 1 1 d . .
H5B1 H 0.0097 1.1653 1.1072 0.059 Uiso 1 1 calc R U
H5B2 H -0.0888 1.2269 1.0681 0.059 Uiso 1 1 calc R U
C6B C 0.0079(2) 1.2586(3) 0.98882(19) 0.0394(8) Uani 1 1 d . .
H6B1 H 0.0374 1.3117 1.0365 0.047 Uiso 1 1 calc R U
H6B2 H 0.0617 1.2252 0.9731 0.047 Uiso 1 1 calc R U
C7B C -0.1353(2) 1.3626(2) 0.9094(3) 0.0492(8) Uani 1 1 d . .
H7B1 H -0.1756 1.3283 0.9433 0.059 Uiso 1 1 calc R U
H7B2 H -0.1779 1.3893 0.8428 0.059 Uiso 1 1 calc R U
H7B3 H -0.0999 1.4135 0.9557 0.059 Uiso 1 1 calc R U
C8B C -0.00694(18) 1.3487(2) 0.82751(18) 0.0269(6) Uani 1 1 d . .
H8B1 H 0.0363 1.3029 0.8088 0.032 Uiso 1 1 calc R U
H8B2 H -0.0553 1.3716 0.7610 0.032 Uiso 1 1 calc R U
C9B C 0.0554(2) 1.4311(2) 0.8819(2) 0.0368(7) Uani 1 1 d . .
H9B1 H 0.1048 1.4103 0.9488 0.044 Uiso 1 1 calc R U
H9B2 H 0.0135 1.4799 0.8980 0.044 Uiso 1 1 calc R U
C10B C 0.1072(2) 1.4716(3) 0.8094(3) 0.0474(8) Uani 1 1 d . .
H10D H 0.1467 1.4224 0.7918 0.057 Uiso 1 1 calc R U
H10E H 0.1502 1.5235 0.8450 0.057 Uiso 1 1 calc R U
H10F H 0.0580 1.4950 0.7448 0.057 Uiso 1 1 calc R U
P1A P 0.35579(5) 0.72868(5) 0.94553(5) 0.02681(18) Uani 1 1 d . .
F1A F 0.26133(13) 0.66290(15) 0.91786(14) 0.0529(5) Uani 1 1 d . .
F2A F 0.35006(12) 0.72694(14) 0.82541(12) 0.0453(5) Uani 1 1 d . .
F3A F 0.36155(13) 0.73004(14) 1.06577(12) 0.0487(5) Uani 1 1 d . .
F4A F 0.44976(13) 0.79519(14) 0.97315(14) 0.0514(5) Uani 1 1 d . .
F5A F 0.42536(13) 0.63845(13) 0.96818(13) 0.0466(5) Uani 1 1 d . .
F6A F 0.28590(15) 0.81812(15) 0.92204(16) 0.0632(6) Uani 1 1 d . .
P1B P 0.17762(5) 1.12857(6) 0.77590(5) 0.02956(19) Uani 1 1 d . .
F1B F 0.18947(14) 1.09041(17) 0.67011(14) 0.0622(6) Uani 1 1 d . .
F2B F 0.17020(16) 1.02339(16) 0.81157(17) 0.0713(6) Uani 1 1 d . .
F3B F 0.16458(14) 1.16624(19) 0.88067(14) 0.0722(8) Uani 1 1 d . .
F4B F 0.18314(15) 1.23330(15) 0.73811(18) 0.0689(7) Uani 1 1 d . .
F5B F 0.29358(12) 1.12616(16) 0.83215(14) 0.0554(6) Uani 1 1 d . .
F6B F 0.06086(11) 1.13249(16) 0.71902(13) 0.0504(5) Uani 1 1 d . .

loop_
_atom_site_aniso_label
_atom_site_aniso_U_11
_atom_site_aniso_U_22
_atom_site_aniso_U_33
_atom_site_aniso_U_23
_atom_site_aniso_U_13
_atom_site_aniso_U_12
N1A 0.0352(12) 0.0230(12) 0.0255(9) -0.0028(9) 0.0138(9) -0.0068(10)
C2A 0.0350(14) 0.0373(18) 0.0308(12) 0.0008(12) 0.0126(11) 0.0048(14)
C3A 0.0430(17) 0.041(2) 0.0478(16) 0.0048(15) 0.0121(14) 0.0085(16)
C4A 0.0449(18) 0.047(2) 0.0570(19) 0.0231(17) -0.0053(15) -0.0082(17)
C5A 0.074(2) 0.048(2) 0.0295(14) 0.0004(14) -0.0002(15) -0.022(2)
C6A 0.071(2) 0.0320(18) 0.0270(12) -0.0085(12) 0.0119(13) -0.0145(17)
C7A 0.0430(16) 0.0294(17) 0.0498(16) 0.0015(14) 0.0228(13) -0.0125(14)
C8A 0.0406(15) 0.0228(15) 0.0359(13) 0.0010(11) 0.0196(12) -0.0028(13)
C9A 0.0360(15) 0.0374(18) 0.0385(14) 0.0036(13) 0.0115(12) -0.0001(14)
C10A 0.0399(17) 0.050(2) 0.0553(18) 0.0162(17) 0.0109(14) 0.0033(17)
N1B 0.0237(10) 0.0266(12) 0.0221(9) -0.0031(8) 0.0091(8) -0.0002(10)
C2B 0.0368(15) 0.0344(17) 0.0268(12) -0.0068(11) 0.0107(11) -0.0107(13)
C3B 0.0470(17) 0.0330(17) 0.0407(15) -0.0048(13) 0.0195(13) -0.0120(15)
C4B 0.057(2) 0.039(2) 0.0601(19) 0.0163(17) 0.0298(17) 0.0023(18)
C5B 0.0474(18) 0.066(3) 0.0312(14) 0.0163(15) 0.0104(13) -0.0067(18)
C6B 0.0330(14) 0.059(2) 0.0216(11) 0.0060(13) 0.0025(10) -0.0085(15)
C7B 0.0524(19) 0.0304(18) 0.082(2) -0.0028(17) 0.0453(18) 0.0059(16)
C8B 0.0288(13) 0.0280(15) 0.0258(11) 0.0011(11) 0.0118(10) 0.0004(12)
C9B 0.0413(16) 0.0330(17) 0.0371(14) -0.0034(13) 0.0144(12) -0.0094(14)
C10B 0.0534(19) 0.038(2) 0.0551(18) -0.0003(16) 0.0241(15) -0.0148(17)
P1A 0.0296(4) 0.0245(4) 0.0279(3) 0.0013(3) 0.0117(3) -0.0010(3)
F1A 0.0422(10) 0.0601(14) 0.0552(10) 0.0001(10) 0.0145(8) -0.0220(10)
F2A 0.0505(10) 0.0587(13) 0.0270(7) 0.0038(8) 0.0133(7) 0.0014(10)
F3A 0.0597(11) 0.0604(14) 0.0317(8) -0.0034(8) 0.0229(8) -0.0015(10)
F4A 0.0536(11) 0.0489(13) 0.0515(10) -0.0051(9) 0.0172(8) -0.0246(10)
F5A 0.0578(11) 0.0359(11) 0.0479(9) 0.0089(8) 0.0198(8) 0.0200(9)
F6A 0.0728(14) 0.0462(13) 0.0750(13) 0.0128(11) 0.0303(11) 0.0320(12)
P1B 0.0272(4) 0.0324(4) 0.0294(3) -0.0018(3) 0.0099(3) 0.0041(3)
F1B 0.0603(12) 0.0891(18) 0.0397(9) -0.0151(10) 0.0199(9) 0.0142(12)
F2B 0.0814(15) 0.0431(13) 0.0801(14) 0.0234(12) 0.0144(12) -0.0009(12)
F3B 0.0613(12) 0.116(2) 0.0388(10) -0.0192(12) 0.0158(9) 0.0291(13)
F4B 0.0632(13) 0.0395(13) 0.0906(16) 0.0147(12) 0.0076(12) -0.0083(11)
F5B 0.0285(9) 0.0774(16) 0.0542(10) -0.0066(11) 0.0058(8) 0.0110(10)
F6B 0.0269(8) 0.0694(15) 0.0507(10) -0.0005(10) 0.0072(7) -0.0010(9)

loop_
_atom_type_symbol
_atom_type_description
_atom_type_scat_dispersion_real
_atom_type_scat_dispersion_imag
_atom_type_scat_source
C C 0.0033 0.0016 'International Tables Vol C Tables 4.2.6.8 and 6.1.1.4'
H H 0.0000 0.0000 'International Tables Vol C Tables 4.2.6.8 and 6.1.1.4'
N N 0.0061 0.0033 'International Tables Vol C Tables 4.2.6.8 and 6.1.1.4'
F F 0.0171 0.0103 'International Tables Vol C Tables 4.2.6.8 and 6.1.1.4'
P P 0.1023 0.0942 'International Tables Vol C Tables 4.2.6.8 and 6.1.1.4'

loop_
_geom_angle_atom_site_label_1
_geom_angle_atom_site_label_2
_geom_angle_atom_site_label_3
_geom_angle
C7A N1A C2A 110.4(2)
C7A N1A C6A 110.5(2)
C2A N1A C6A 109.0(2)
C7A N1A C8A 109.7(2)
C2A N1A C8A 110.47(19)
C6A N1A C8A 106.6(2)
N1A C2A C3A 112.9(2)
N1A C2A H2A1 109.0
C3A C2A H2A1 109.0
N1A C2A H2A2 109.0
C3A C2A H2A2 109.0
H2A1 C2A H2A2 107.8
C2A C3A C4A 110.9(3)
C2A C3A H3A1 109.5
C4A C3A H3A1 109.5
C2A C3A H3A2 109.5
C4A C3A H3A2 109.5
H3A1 C3A H3A2 108.1
C5A C4A C3A 110.7(3)
C5A C4A H4A1 109.5
C3A C4A H4A1 109.5
C5A C4A H4A2 109.5
C3A C4A H4A2 109.5
H4A1 C4A H4A2 108.1
C4A C5A C6A 111.3(3)
C4A C5A H5A1 109.4
C6A C5A H5A1 109.4
C4A C5A H5A2 109.4
C6A C5A H5A2 109.4
H5A1 C5A H5A2 108.0
N1A C6A C5A 113.3(3)
N1A C6A H6A1 108.9
C5A C6A H6A1 108.9
N1A C6A H6A2 108.9
C5A C6A H6A2 108.9
H6A1 C6A H6A2 107.7
N1A C7A H7A1 109.5
N1A C7A H7A2 109.5
H7A1 C7A H7A2 109.5
N1A C7A H7A3 109.5
H7A1 C7A H7A3 109.5
H7A2 C7A H7A3 109.5
N1A C8A C9A 116.6(2)
N1A C8A H8A1 108.1
C9A C8A H8A1 108.1
N1A C8A H8A2 108.1
C9A C8A H8A2 108.1
H8A1 C8A H8A2 107.3
C10A C9A C8A 108.9(3)
C10A C9A H9A1 109.9
C8A C9A H9A1 109.9
C10A C9A H9A2 109.9
C8A C9A H9A2 109.9
H9A1 C9A H9A2 108.3
C9A C10A H10A 109.5
C9A C10A H10B 109.5
H10A C10A H10B 109.5
C9A C10A H10C 109.5
H10A C10A H10C 109.5
H10B C10A H10C 109.5
C6B N1B C7B 111.5(2)
C6B N1B C2B 109.9(2)
C7B N1B C2B 110.1(2)
C6B N1B C8B 109.82(19)
C7B N1B C8B 109.0(2)
C2B N1B C8B 106.43(18)
N1B C2B C3B 113.3(2)
N1B C2B H2B1 108.9
C3B C2B H2B1 108.9
N1B C2B H2B2 108.9
C3B C2B H2B2 108.9
H2B1 C2B H2B2 107.7
C2B C3B C4B 111.1(3)
C2B C3B H3B1 109.4
C4B C3B H3B1 109.4
C2B C3B H3B2 109.4
C4B C3B H3B2 109.4
H3B1 C3B H3B2 108.0
C3B C4B C5B 109.6(3)
C3B C4B H4B1 109.8
C5B C4B H4B1 109.8
C3B C4B H4B2 109.8
C5B C4B H4B2 109.8
H4B1 C4B H4B2 108.2
C4B C5B C6B 112.2(3)
C4B C5B H5B1 109.2
C6B C5B H5B1 109.2
C4B C5B H5B2 109.2
C6B C5B H5B2 109.2
H5B1 C5B H5B2 107.9
N1B C6B C5B 112.5(2)
N1B C6B H6B1 109.1
C5B C6B H6B1 109.1
N1B C6B H6B2 109.1
C5B C6B H6B2 109.1
H6B1 C6B H6B2 107.8
N1B C7B H7B1 109.5
N1B C7B H7B2 109.5
H7B1 C7B H7B2 109.5
N1B C7B H7B3 109.5
H7B1 C7B H7B3 109.5
H7B2 C7B H7B3 109.5
C9B C8B N1B 116.8(2)
C9B C8B H8B1 108.1
N1B C8B H8B1 108.1
C9B C8B H8B2 108.1
N1B C8B H8B2 108.1
H8B1 C8B H8B2 107.3
C8B C9B C10B 108.7(2)
C8B C9B H9B1 110.0
C10B C9B H9B1 110.0
C8B C9B H9B2 110.0
C10B C9B H9B2 110.0
H9B1 C9B H9B2 108.3
C9B C10B H10D 109.5
C9B C10B H10E 109.5
H10D C10B H10E 109.5
C9B C10B H10F 109.5
H10D C10B H10F 109.5
H10E C10B H10F 109.5
F6A P1A F1A 89.25(12)
F6A P1A F4A 90.30(12)
F1A P1A F4A 179.55(12)
F6A P1A F5A 179.49(12)
F1A P1A F5A 90.40(11)
F4A P1A F5A 90.05(11)
F6A P1A F2A 89.72(11)
F1A P1A F2A 90.11(10)
F4A P1A F2A 89.94(10)
F5A P1A F2A 89.92(10)
F6A P1A F3A 90.45(11)
F1A P1A F3A 89.78(10)
F4A P1A F3A 90.17(10)
F5A P1A F3A 89.92(10)
F2A P1A F3A 179.80(12)
F3B P1B F4B 90.19(14)
F3B P1B F2B 90.44(14)
F4B P1B F2B 178.81(13)
F3B P1B F1B 179.37(12)
F4B P1B F1B 89.97(13)
F2B P1B F1B 89.39(13)
F3B P1B F5B 89.99(10)
F4B P1B F5B 90.93(12)
F2B P1B F5B 90.08(12)
F1B P1B F5B 90.62(10)
F3B P1B F6B 89.87(10)
F4B P1B F6B 88.31(11)
F2B P1B F6B 90.68(12)
F1B P1B F6B 89.53(10)
F5B P1B F6B 179.23(13)

loop_
_geom_bond_atom_site_label_1
_geom_bond_atom_site_label_2
_geom_bond_distance
N1A C7A 1.500(3)
N1A C2A 1.512(3)
N1A C6A 1.514(3)
N1A C8A 1.519(3)
C2A C3A 1.513(4)
C2A H2A1 0.9900
C2A H2A2 0.9900
C3A C4A 1.520(4)
C3A H3A1 0.9900
C3A H3A2 0.9900
C4A C5A 1.507(5)
C4A H4A1 0.9900
C4A H4A2 0.9900
C5A C6A 1.514(5)
C5A H5A1 0.9900
C5A H5A2 0.9900
C6A H6A1 0.9900
C6A H6A2 0.9900
C7A H7A1 0.9800
C7A H7A2 0.9800
C7A H7A3 0.9800
C8A C9A 1.525(4)
C8A H8A1 0.9900
C8A H8A2 0.9900
C9A C10A 1.518(4)
C9A H9A1 0.9900
C9A H9A2 0.9900
C10A H10A 0.9800
C10A H10B 0.9800
C10A H10C 0.9800
N1B C6B 1.497(3)
N1B C7B 1.497(3)
N1B C2B 1.507(3)
N1B C8B 1.524(3)
C2B C3B 1.511(4)
C2B H2B1 0.9900
C2B H2B2 0.9900
C3B C4B 1.512(4)
C3B H3B1 0.9900
C3B H3B2 0.9900
C4B C5B 1.515(5)
C4B H4B1 0.9900
C4B H4B2 0.9900
C5B C6B 1.521(4)
C5B H5B1 0.9900
C5B H5B2 0.9900
C6B H6B1 0.9900
C6B H6B2 0.9900
C7B H7B1 0.9800
C7B H7B2 0.9800
C7B H7B3 0.9800
C8B C9B 1.510(4)
C8B H8B1 0.9900
C8B H8B2 0.9900
C9B C10B 1.526(4)
C9B H9B1 0.9900
C9B H9B2 0.9900
C10B H10D 0.9800
C10B H10E 0.9800
C10B H10F 0.9800
P1A F6A 1.587(2)
P1A F1A 1.5901(18)
P1A F4A 1.5908(19)
P1A F5A 1.5934(18)
P1A F2A 1.5952(16)
P1A F3A 1.5966(16)
P1B F3B 1.5800(18)
P1B F4B 1.584(2)
P1B F2B 1.585(2)
P1B F1B 1.5884(18)
P1B F5B 1.5892(17)
P1B F6B 1.6011(17)
